data_4309214
loop_
_publ_author_name
'Marcus L. Cole'
'Cameron Jones'
'Marc Kloth'

_publ_section_title
;
Controlled Decomposition of an Indium Trihydride Adduct: Synthesis and
Characterization of the First Mixed-Oxidation-State Indium Sub-halide
Complex Anion, [In5Br8(quinuclidine)4]-
;
_journal_name_full 'Inorganic Chemistry'
_journal_page_first 4909
_journal_page_last 4911
_journal_paper_doi 10.1021/ic050415r
_journal_volume 44
_journal_year 2005
_chemical_formula_sum 'C14 H28 Br In N2'
_chemical_formula_weight 419.11
_chemical_name_systematic
; 
 ? 
;
_space_group_IT_number 60
_symmetry_cell_setting orthorhombic
_symmetry_space_group_name_Hall '-P 2n 2ab'
_symmetry_space_group_name_H-M 'P b c n'
_atom_sites_solution_hydrogens geom
_atom_sites_solution_primary direct
_atom_sites_solution_secondary difmap
_audit_creation_method SHELXL-97
_cell_angle_alpha 90.00
_cell_angle_beta 90.00
_cell_angle_gamma 90.00
_cell_formula_units_Z 4
_cell_length_a 11.215(2)
_cell_length_b 12.033(2)
_cell_length_c 12.634(3)
_cell_measurement_temperature 150(2)
_cell_volume 1705.0(6)
_computing_structure_refinement 'SHELXL-97 (Sheldrick, 1997)'
_computing_structure_solution 'SHELXS-97 (Sheldrick, 1990)'
_diffrn_ambient_temperature 150(2)
_diffrn_measured_fraction_theta_full 0.996
_diffrn_measured_fraction_theta_max 0.996
_diffrn_measurement_device_type 'Nonius Kappa CCD'
_diffrn_radiation_monochromator graphite
_diffrn_radiation_source 'fine-focus sealed tube'
_diffrn_radiation_type MoK\a
_diffrn_radiation_wavelength 0.71073
_diffrn_reflns_av_R_equivalents 0.0513
_diffrn_reflns_av_sigmaI/netI 0.0337
_diffrn_reflns_limit_h_max 14
_diffrn_reflns_limit_h_min -12
_diffrn_reflns_limit_k_max 15
_diffrn_reflns_limit_k_min -12
_diffrn_reflns_limit_l_max 16
_diffrn_reflns_limit_l_min -16
_diffrn_reflns_number 12314
_diffrn_reflns_theta_full 27.48
_diffrn_reflns_theta_max 27.48
_diffrn_reflns_theta_min 2.96
_exptl_absorpt_coefficient_mu 3.718
_exptl_absorpt_correction_T_max 0.895
_exptl_absorpt_correction_T_min 0.715
_exptl_absorpt_correction_type multi-scan
_exptl_absorpt_process_details 'Sortav (Blessing, 1995)'
_exptl_crystal_colour colorless
_exptl_crystal_density_diffrn 1.633
_exptl_crystal_density_method 'not measured'
_exptl_crystal_description prism
_exptl_crystal_F_000 840
_exptl_crystal_size_max 0.45
_exptl_crystal_size_mid 0.20
_exptl_crystal_size_min 0.15
_refine_diff_density_max 0.618
_refine_diff_density_min -0.700
_refine_diff_density_rms 0.093
_refine_ls_extinction_coef 0.0026(3)
_refine_ls_extinction_expression Fc^*^=kFc[1+0.001xFc^2^\l^3^/sin(2\q)]^-1/4^
_refine_ls_extinction_method SHELXL
_refine_ls_goodness_of_fit_ref 1.028
_refine_ls_hydrogen_treatment mixed
_refine_ls_matrix_type full
_refine_ls_number_parameters 88
_refine_ls_number_reflns 1950
_refine_ls_number_restraints 0
_refine_ls_restrained_S_all 1.028
_refine_ls_R_factor_all 0.0562
_refine_ls_R_factor_gt 0.0321
_refine_ls_shift/su_max 0.001
_refine_ls_shift/su_mean 0.000
_refine_ls_structure_factor_coef Fsqd
_refine_ls_weighting_details 'calc w=1/[\s^2^(Fo^2^)+(0.0157P)^2^+4.4065P] where P=(Fo^2^+2Fc^2^)/3'
_refine_ls_weighting_scheme calc
_refine_ls_wR_factor_gt 0.0623
_refine_ls_wR_factor_ref 0.0705
_reflns_number_gt 1362
_reflns_number_total 1950
_reflns_threshold_expression >2sigma(I)
_cod_data_source_file ic050415rsi20050321_110945.cif
_cod_data_source_block compound2
_cod_database_code 4309214

loop_
_symmetry_equiv_pos_as_xyz
'x, y, z'
'-x+1/2, -y+1/2, z+1/2'
'x+1/2, -y+1/2, -z'
'-x, y, -z+1/2'
'-x, -y, -z'
'x-1/2, y-1/2, -z-1/2'
'-x-1/2, y-1/2, z'
'x, -y, z-1/2'

loop_
_atom_site_label
_atom_site_type_symbol
_atom_site_fract_x
_atom_site_fract_y
_atom_site_fract_z
_atom_site_U_iso_or_equiv
_atom_site_adp_type
_atom_site_occupancy
_atom_site_symmetry_multiplicity
_atom_site_calc_flag
_atom_site_refinement_flags
_atom_site_disorder_assembly
_atom_site_disorder_group
In1 In 0.0000 0.89761(3) 0.2500 0.02476(13) Uani 1 2 d S . .
Br1 Br 0.0000 0.68211(4) 0.2500 0.03066(15) Uani 1 2 d S . .
N1 N 0.1740(2) 0.8941(2) 0.3644(2) 0.0229(6) Uani 1 1 d . . .
C1 C 0.2776(3) 0.8396(4) 0.3141(3) 0.0337(9) Uani 1 1 d . . .
H1A H 0.2913 0.8728 0.2435 0.040 Uiso 1 1 calc R . .
H1B H 0.2601 0.7597 0.3042 0.040 Uiso 1 1 calc R . .
C2 C 0.3912(4) 0.8523(4) 0.3816(3) 0.0435(11) Uani 1 1 d . . .
H2A H 0.4294 0.7789 0.3918 0.052 Uiso 1 1 calc R . .
H2B H 0.4487 0.9017 0.3453 0.052 Uiso 1 1 calc R . .
C3 C 0.3568(3) 0.9016(4) 0.4884(3) 0.0366(10) Uani 1 1 d . . .
H3 H 0.4277 0.9047 0.5363 0.044 Uiso 1 1 calc R . .
C4 C 0.2589(4) 0.8309(4) 0.5374(3) 0.0399(10) Uani 1 1 d . . .
H4A H 0.2399 0.8584 0.6093 0.048 Uiso 1 1 calc R . .
H4B H 0.2857 0.7527 0.5432 0.048 Uiso 1 1 calc R . .
C5 C 0.1470(3) 0.8377(4) 0.4663(3) 0.0355(10) Uani 1 1 d . . .
H5A H 0.1171 0.7618 0.4520 0.043 Uiso 1 1 calc R . .
H5B H 0.0835 0.8792 0.5039 0.043 Uiso 1 1 calc R . .
C6 C 0.2058(3) 1.0110(3) 0.3879(3) 0.0342(9) Uani 1 1 d . . .
H6A H 0.1348 1.0503 0.4158 0.041 Uiso 1 1 calc R . .
H6B H 0.2305 1.0485 0.3216 0.041 Uiso 1 1 calc R . .
C7 C 0.3075(4) 1.0181(4) 0.4692(3) 0.0367(10) Uani 1 1 d . . .
H7A H 0.3715 1.0673 0.4422 0.044 Uiso 1 1 calc R . .
H7B H 0.2773 1.0497 0.5364 0.044 Uiso 1 1 calc R . .
H1 H 0.079(4) 0.951(4) 0.157(4) 0.067(15) Uiso 1 1 d . . .

loop_
_atom_site_aniso_label
_atom_site_aniso_U_11
_atom_site_aniso_U_22
_atom_site_aniso_U_33
_atom_site_aniso_U_23
_atom_site_aniso_U_13
_atom_site_aniso_U_12
In1 0.0248(2) 0.0276(2) 0.02194(18) 0.000 -0.00369(17) 0.000
Br1 0.0368(3) 0.0314(3) 0.0238(3) 0.000 -0.0018(3) 0.000
N1 0.0222(14) 0.0249(16) 0.0217(14) 0.0026(13) -0.0028(11) -0.0011(13)
C1 0.030(2) 0.043(3) 0.028(2) -0.0022(19) -0.0017(16) 0.0069(19)
C2 0.031(2) 0.056(3) 0.044(3) -0.003(2) -0.0079(18) 0.005(2)
C3 0.027(2) 0.050(3) 0.032(2) 0.008(2) -0.0124(16) -0.0092(19)
C4 0.043(2) 0.043(3) 0.033(2) 0.013(2) -0.0140(19) -0.010(2)
C5 0.037(2) 0.044(3) 0.025(2) 0.0079(19) -0.0059(17) -0.014(2)
C6 0.035(2) 0.026(2) 0.041(2) -0.0009(18) -0.0088(18) -0.0028(17)
C7 0.032(2) 0.042(3) 0.036(2) -0.001(2) -0.0086(17) -0.0126(19)

loop_
_atom_type_symbol
_atom_type_description
_atom_type_scat_dispersion_real
_atom_type_scat_dispersion_imag
_atom_type_scat_source
C C 0.0033 0.0016 'International Tables Vol C Tables 4.2.6.8 and 6.1.1.4'
H H 0.0000 0.0000 'International Tables Vol C Tables 4.2.6.8 and 6.1.1.4'
N N 0.0061 0.0033 'International Tables Vol C Tables 4.2.6.8 and 6.1.1.4'
In In -0.7276 1.3100 'International Tables Vol C Tables 4.2.6.8 and 6.1.1.4'
Br Br -0.2901 2.4595 'International Tables Vol C Tables 4.2.6.8 and 6.1.1.4'

loop_
_geom_angle_atom_site_label_1
_geom_angle_atom_site_label_2
_geom_angle_atom_site_label_3
_geom_angle
_geom_angle_site_symmetry_1
_geom_angle_site_symmetry_3
_geom_angle_publ_flag
N1 In1 N1 178.03(14) 4 . ?
N1 In1 Br1 89.02(7) 4 . ?
N1 In1 Br1 89.02(7) . . ?
N1 In1 H1 90.8(16) 4 . ?
N1 In1 H1 90.0(17) . . ?
Br1 In1 H1 113.7(17) . . ?
C1 N1 C6 108.6(3) . . ?
C1 N1 C5 109.3(3) . . ?
C6 N1 C5 108.0(3) . . ?
C1 N1 In1 112.5(2) . . ?
C6 N1 In1 107.2(2) . . ?
C5 N1 In1 111.1(2) . . ?
N1 C1 C2 111.6(3) . . ?
N1 C1 H1A 109.3 . . ?
C2 C1 H1A 109.3 . . ?
N1 C1 H1B 109.3 . . ?
C2 C1 H1B 109.3 . . ?
H1A C1 H1B 108.0 . . ?
C3 C2 C1 108.6(3) . . ?
C3 C2 H2A 110.0 . . ?
C1 C2 H2A 110.0 . . ?
C3 C2 H2B 110.0 . . ?
C1 C2 H2B 110.0 . . ?
H2A C2 H2B 108.4 . . ?
C4 C3 C2 109.0(4) . . ?
C4 C3 C7 108.5(3) . . ?
C2 C3 C7 108.0(3) . . ?
C4 C3 H3 110.4 . . ?
C2 C3 H3 110.4 . . ?
C7 C3 H3 110.4 . . ?
C3 C4 C5 108.7(3) . . ?
C3 C4 H4A 110.0 . . ?
C5 C4 H4A 110.0 . . ?
C3 C4 H4B 110.0 . . ?
C5 C4 H4B 110.0 . . ?
H4A C4 H4B 108.3 . . ?
N1 C5 C4 111.2(3) . . ?
N1 C5 H5A 109.4 . . ?
C4 C5 H5A 109.4 . . ?
N1 C5 H5B 109.4 . . ?
C4 C5 H5B 109.4 . . ?
H5A C5 H5B 108.0 . . ?
N1 C6 C7 111.4(3) . . ?
N1 C6 H6A 109.4 . . ?
C7 C6 H6A 109.4 . . ?
N1 C6 H6B 109.4 . . ?
C7 C6 H6B 109.4 . . ?
H6A C6 H6B 108.0 . . ?
C3 C7 C6 108.9(3) . . ?
C3 C7 H7A 109.9 . . ?
C6 C7 H7A 109.9 . . ?
C3 C7 H7B 109.9 . . ?
C6 C7 H7B 109.9 . . ?
H7A C7 H7B 108.3 . . ?

loop_
_geom_bond_atom_site_label_1
_geom_bond_atom_site_label_2
_geom_bond_distance
_geom_bond_site_symmetry_2
_geom_bond_publ_flag
In1 N1 2.429(3) 4 ?
In1 N1 2.429(3) . ?
In1 Br1 2.5930(8) . ?
In1 H1 1.60(5) . ?
N1 C1 1.478(5) . ?
N1 C6 1.481(5) . ?
N1 C5 1.486(5) . ?
C1 C2 1.541(5) . ?
C1 H1A 0.9900 . ?
C1 H1B 0.9900 . ?
C2 C3 1.523(6) . ?
C2 H2A 0.9900 . ?
C2 H2B 0.9900 . ?
C3 C4 1.522(5) . ?
C3 C7 1.527(6) . ?
C3 H3 1.0000 . ?
C4 C5 1.545(5) . ?
C4 H4A 0.9900 . ?
C4 H4B 0.9900 . ?
C5 H5A 0.9900 . ?
C5 H5B 0.9900 . ?
C6 C7 1.538(5) . ?
C6 H6A 0.9900 . ?
C6 H6B 0.9900 . ?
C7 H7A 0.9900 . ?
C7 H7B 0.9900 . ?
